data_7030273
loop_
_publ_author_name
'Benjamin, Sophie L.'
'Levason, William'
'Pugh, David'
'Reid, Gillian'
'Zhang, Wenjian'

_publ_section_title
;
 Preparation and structures of coordination complexes of the very hard
 Lewis acids ZrF4 and HfF4.
;
_journal_issue 40
_journal_name_full 'Dalton transactions (Cambridge, England : 2003)'
_journal_page_first 12548
_journal_page_last 12557
_journal_paper_doi 10.1039/c2dt31501g
_journal_volume 41
_journal_year 2012
_chemical_formula_moiety 'C8 H24 F8 Hf2 O4 S4'
_chemical_formula_structural '(C2 H6 O S4)4 (F4 Hf)2'
_chemical_formula_sum 'C8 H24 F8 Hf2 O4 S4'
_chemical_formula_weight 821.49
_chemical_name_systematic
;
bis(\m~2~-Fluoro)-hexafluoro-tetrakis(dimethylsulfoxide)-di-hafnium(IV)
;
_space_group_IT_number 14
_space_group_name_Hall '-P 2yn'
_symmetry_cell_setting monoclinic
_symmetry_space_group_name_Hall '-P 2yn'
_symmetry_space_group_name_H-M 'P 1 21/n 1'
_atom_sites_solution_hydrogens geom
_atom_sites_solution_primary direct
_atom_sites_solution_secondary difmap
_audit_creation_date 2012-01-19
_audit_creation_method 'SHELXL-97 + hand edit'
_cell_angle_alpha 90.00
_cell_angle_beta 108.269(7)
_cell_angle_gamma 90.00
_cell_formula_units_Z 2
_cell_length_a 8.675(4)
_cell_length_b 11.750(4)
_cell_length_c 10.667(4)
_cell_measurement_reflns_used 2407
_cell_measurement_temperature 100(2)
_cell_measurement_theta_max 31.0
_cell_measurement_theta_min 2.7
_cell_volume 1032.5(7)
_computing_cell_refinement 'CrystalClear-SM Expert 2.0 r7 (Rigaku, 2011)'
_computing_data_collection 'CrystalClear-SM Expert 2.0 r7 (Rigaku, 2011)'
_computing_data_reduction 'CrystalClear-SM Expert 2.0 r7 (Rigaku, 2011)'
_computing_structure_refinement 'SHELXL-97 (Sheldrick, 2008)'
_computing_structure_solution 'SHELXS-97 (Sheldrick, 1997)'
_diffrn_ambient_temperature 100(2)
_diffrn_detector 'CCD plate'
_diffrn_detector_area_resol_mean 28.5714
_diffrn_detector_type 'Rigaku HG Saturn724+ (2x2 bin mode)'
_diffrn_measured_fraction_theta_full 0.992
_diffrn_measured_fraction_theta_max 0.992
_diffrn_measurement_device 'Four-circle \k diffractometer'
_diffrn_measurement_device_type 'Rigaku AFC12 '
_diffrn_measurement_method 'Profile data from \w-scans'
_diffrn_radiation_collimation 'Confocal mirrors, HF VariMax '
_diffrn_radiation_type MoK\a
_diffrn_radiation_wavelength 0.71073
_diffrn_reflns_av_R_equivalents 0.1632
_diffrn_reflns_av_sigmaI/netI 0.1145
_diffrn_reflns_limit_h_max 11
_diffrn_reflns_limit_h_min -11
_diffrn_reflns_limit_k_max 15
_diffrn_reflns_limit_k_min -11
_diffrn_reflns_limit_l_max 13
_diffrn_reflns_limit_l_min -13
_diffrn_reflns_number 5749
_diffrn_reflns_theta_full 27.50
_diffrn_reflns_theta_max 27.50
_diffrn_reflns_theta_min 2.65
_diffrn_source 'Rotating anode X-ray tube'
_diffrn_source_type 'Rigaku FR-E+ SuperBright'
_diffrn_standards_number 0
_exptl_absorpt_coefficient_mu 10.534
_exptl_absorpt_correction_T_max 1.000
_exptl_absorpt_correction_T_min 0.690
_exptl_absorpt_correction_type multi-scan
_exptl_absorpt_process_details
;
Jacobson, R. (1998). REQAB. Private communication to the
Rigaku Corporation, Tokyo, Japan.
;
_exptl_crystal_colour colourless
_exptl_crystal_density_diffrn 2.643
_exptl_crystal_density_method 'not measured'
_exptl_crystal_description platelet
_exptl_crystal_F_000 768
_exptl_crystal_preparation
; Crystals grown over several days from hot DMSO solution
of HfF4 on slow cooling.
;
_exptl_crystal_size_max 0.08
_exptl_crystal_size_mid 0.07
_exptl_crystal_size_min 0.01
_refine_diff_density_max 4.035
_refine_diff_density_min -3.611
_refine_diff_density_rms 0.436
_refine_ls_extinction_method none
_refine_ls_goodness_of_fit_ref 1.027
_refine_ls_hydrogen_treatment constr
_refine_ls_matrix_type full
_refine_ls_number_parameters 118
_refine_ls_number_reflns 2359
_refine_ls_number_restraints 0
_refine_ls_restrained_S_all 1.027
_refine_ls_R_factor_all 0.0518
_refine_ls_R_factor_gt 0.0498
_refine_ls_shift/su_max 0.000
_refine_ls_shift/su_mean 0.000
_refine_ls_structure_factor_coef Fsqd
_refine_ls_weighting_details 'w=1/[\s^2^(Fo^2^)+(0.0575P)^2^+0.0000P] where P=(Fo^2^+2Fc^2^)/3'
_refine_ls_weighting_scheme calc
_refine_ls_wR_factor_gt 0.1159
_refine_ls_wR_factor_ref 0.1172
_reflns_number_gt 2046
_reflns_number_total 2359
_reflns_threshold_expression I>2\s(I)
_cod_data_source_file c2dt31501g.txt
_cod_data_source_block 12slbkwl1xy
_cod_original_cell_volume 1032.4(7)
_cod_original_sg_symbol_H-M 'P 21/n'
_cod_database_code 7030273

loop_
_symmetry_equiv_pos_as_xyz
'x, y, z'
'-x+1/2, y+1/2, -z+1/2'
'-x, -y, -z'
'x-1/2, -y-1/2, z-1/2'

loop_
_atom_site_label
_atom_site_type_symbol
_atom_site_fract_x
_atom_site_fract_y
_atom_site_fract_z
_atom_site_U_iso_or_equiv
_atom_site_adp_type
_atom_site_occupancy
_atom_site_symmetry_multiplicity
_atom_site_calc_flag
_atom_site_refinement_flags
Hf1 Hf 0.03625(3) -0.05139(2) 0.35185(2) 0.00834(15) Uani 1 1 d .
S1 S 0.1519(2) -0.31598(14) 0.31834(14) 0.0111(3) Uani 1 1 d .
S2 S -0.0936(2) 0.20407(14) 0.21694(15) 0.0112(3) Uani 1 1 d .
F1 F -0.2010(6) -0.0751(4) 0.2788(4) 0.0167(9) Uani 1 1 d .
F2 F 0.2679(5) -0.0170(4) 0.4318(4) 0.0173(9) Uani 1 1 d .
F3 F -0.0185(6) 0.0904(4) 0.4571(4) 0.0157(9) Uani 1 1 d .
F4 F 0.0766(5) -0.1104(4) 0.1906(4) 0.0143(9) Uani 1 1 d .
O1 O 0.0766(6) -0.2324(4) 0.3935(5) 0.0153(11) Uani 1 1 d .
O2 O 0.0150(6) 0.0978(4) 0.2258(4) 0.0121(10) Uani 1 1 d .
C1 C 0.2243(10) -0.4265(6) 0.4359(7) 0.0188(16) Uani 1 1 d .
H1A H 0.3195 -0.3996 0.5066 0.028 Uiso 1 1 calc R
H1B H 0.2546 -0.4925 0.3925 0.028 Uiso 1 1 calc R
H1C H 0.1389 -0.4484 0.4733 0.028 Uiso 1 1 calc R
C2 C -0.0170(10) -0.3851(7) 0.2039(6) 0.0181(16) Uani 1 1 d .
H2A H -0.0703 -0.3325 0.1321 0.027 Uiso 1 1 calc R
H2B H -0.0943 -0.4085 0.2491 0.027 Uiso 1 1 calc R
H2C H 0.0207 -0.4523 0.1676 0.027 Uiso 1 1 calc R
C3 C -0.0855(8) 0.2715(6) 0.0681(6) 0.0156(15) Uani 1 1 d .
H3A H -0.1464 0.2258 -0.0082 0.023 Uiso 1 1 calc R
H3B H 0.0278 0.2778 0.0699 0.023 Uiso 1 1 calc R
H3C H -0.1335 0.3476 0.0615 0.023 Uiso 1 1 calc R
C4 C 0.0259(8) 0.3061(7) 0.3291(7) 0.0144(15) Uani 1 1 d .
H4A H 0.0359 0.2834 0.4198 0.022 Uiso 1 1 calc R
H4B H -0.0264 0.3808 0.3107 0.022 Uiso 1 1 calc R
H4C H 0.1341 0.3101 0.3187 0.022 Uiso 1 1 calc R

loop_
_atom_site_aniso_label
_atom_site_aniso_U_11
_atom_site_aniso_U_22
_atom_site_aniso_U_33
_atom_site_aniso_U_23
_atom_site_aniso_U_13
_atom_site_aniso_U_12
Hf1 0.0139(2) 0.0066(2) 0.00326(17) -0.00048(8) 0.00073(13) -0.00046(10)
S1 0.0169(8) 0.0081(8) 0.0078(6) -0.0005(6) 0.0032(6) 0.0003(7)
S2 0.0161(8) 0.0081(8) 0.0076(6) 0.0012(6) 0.0009(6) 0.0004(7)
F1 0.013(2) 0.020(2) 0.0160(19) -0.0016(18) 0.0035(16) -0.0018(19)
F2 0.012(2) 0.021(2) 0.0162(18) -0.0012(19) 0.0011(16) -0.002(2)
F3 0.029(2) 0.008(2) 0.0108(17) 0.0009(16) 0.0075(17) 0.004(2)
F4 0.026(2) 0.011(2) 0.0067(15) -0.0003(15) 0.0055(16) 0.0016(19)
O1 0.031(3) 0.006(2) 0.0089(19) -0.0009(18) 0.007(2) 0.004(2)
O2 0.020(3) 0.009(2) 0.0076(19) 0.0023(18) 0.0042(19) 0.003(2)
C1 0.025(4) 0.012(3) 0.016(3) 0.000(3) 0.002(3) 0.003(3)
C2 0.030(4) 0.012(3) 0.009(3) -0.003(3) 0.002(3) 0.001(3)
C3 0.017(3) 0.018(4) 0.008(3) 0.000(3) -0.002(3) 0.004(3)
C4 0.016(4) 0.014(4) 0.011(3) -0.003(3) 0.001(2) -0.001(3)

loop_
_atom_type_symbol
_atom_type_description
_atom_type_scat_dispersion_real
_atom_type_scat_dispersion_imag
_atom_type_scat_source
C C 0.0033 0.0016 'International Tables Vol C Tables 4.2.6.8 and 6.1.1.4'
H H 0.0000 0.0000 'International Tables Vol C Tables 4.2.6.8 and 6.1.1.4'
O O 0.0106 0.0060 'International Tables Vol C Tables 4.2.6.8 and 6.1.1.4'
F F 0.0171 0.0103 'International Tables Vol C Tables 4.2.6.8 and 6.1.1.4'
S S 0.1246 0.1234 'International Tables Vol C Tables 4.2.6.8 and 6.1.1.4'
Hf Hf -0.5830 6.1852 'International Tables Vol C Tables 4.2.6.8 and 6.1.1.4'

loop_
_geom_angle_atom_site_label_1
_geom_angle_atom_site_label_2
_geom_angle_atom_site_label_3
_geom_angle
_geom_angle_site_symmetry_1
_geom_angle_site_symmetry_3
F2 Hf1 F1 175.36(18) . .
F2 Hf1 F4 90.80(18) . .
F1 Hf1 F4 93.06(19) . .
F2 Hf1 F3 90.00(18) . 3_556
F1 Hf1 F3 88.19(18) . 3_556
F4 Hf1 F3 146.60(18) . 3_556
F2 Hf1 F3 88.68(19) . .
F1 Hf1 F3 86.68(18) . .
F4 Hf1 F3 148.59(15) . .
F3 Hf1 F3 64.80(19) 3_556 .
F2 Hf1 O1 92.01(19) . .
F1 Hf1 O1 91.37(19) . .
F4 Hf1 O1 76.99(18) . .
F3 Hf1 O1 69.62(17) 3_556 .
F3 Hf1 O1 134.41(16) . .
F2 Hf1 O2 88.83(19) . .
F1 Hf1 O2 89.64(19) . .
F4 Hf1 O2 75.54(18) . .
F3 Hf1 O2 137.85(17) 3_556 .
F3 Hf1 O2 73.05(17) . .
O1 Hf1 O2 152.53(18) . .
F2 Hf1 Hf1 89.22(13) . 3_556
F1 Hf1 Hf1 86.96(13) . 3_556
F4 Hf1 Hf1 179.04(12) . 3_556
F3 Hf1 Hf1 32.43(12) 3_556 3_556
F3 Hf1 Hf1 32.37(11) . 3_556
O1 Hf1 Hf1 102.05(13) . 3_556
O2 Hf1 Hf1 105.42(13) . 3_556
O1 S1 C1 102.3(3) . .
O1 S1 C2 104.8(3) . .
C1 S1 C2 100.5(4) . .
O2 S2 C4 106.7(3) . .
O2 S2 C3 102.6(3) . .
C4 S2 C3 97.0(3) . .
Hf1 F3 Hf1 115.20(19) 3_556 .
S1 O1 Hf1 125.8(3) . .
S2 O2 Hf1 128.2(3) . .
S1 C1 H1A 109.5 . .
S1 C1 H1B 109.5 . .
H1A C1 H1B 109.5 . .
S1 C1 H1C 109.5 . .
H1A C1 H1C 109.5 . .
H1B C1 H1C 109.5 . .
S1 C2 H2A 109.5 . .
S1 C2 H2B 109.5 . .
H2A C2 H2B 109.5 . .
S1 C2 H2C 109.5 . .
H2A C2 H2C 109.5 . .
H2B C2 H2C 109.5 . .
S2 C3 H3A 109.5 . .
S2 C3 H3B 109.5 . .
H3A C3 H3B 109.5 . .
S2 C3 H3C 109.5 . .
H3A C3 H3C 109.5 . .
H3B C3 H3C 109.5 . .
S2 C4 H4A 109.5 . .
S2 C4 H4B 109.5 . .
H4A C4 H4B 109.5 . .
S2 C4 H4C 109.5 . .
H4A C4 H4C 109.5 . .
H4B C4 H4C 109.5 . .

loop_
_geom_bond_atom_site_label_1
_geom_bond_atom_site_label_2
_geom_bond_distance
_geom_bond_site_symmetry_2
Hf1 F2 1.963(4) .
Hf1 F1 1.979(5) .
Hf1 F4 1.985(4) .
Hf1 F3 2.141(4) 3_556
Hf1 F3 2.144(4) .
Hf1 O1 2.178(5) .
Hf1 O2 2.181(5) .
S1 O1 1.537(5) .
S1 C1 1.778(7) .
S1 C2 1.782(7) .
S2 O2 1.550(5) .
S2 C4 1.779(7) .
S2 C3 1.795(7) .
F3 Hf1 2.141(4) 3_556
C1 H1A 0.9800 .
C1 H1B 0.9800 .
C1 H1C 0.9800 .
C2 H2A 0.9800 .
C2 H2B 0.9800 .
C2 H2C 0.9800 .
C3 H3A 0.9800 .
C3 H3B 0.9800 .
C3 H3C 0.9800 .
C4 H4A 0.9800 .
C4 H4B 0.9800 .
C4 H4C 0.9800 .

loop_
_geom_contact_atom_site_label_1
_geom_contact_atom_site_label_2
_geom_contact_distance
_geom_contact_site_symmetry_2
Hf1 Hf1 3.6178(12) 3_556
S1 O2 3.233(6) 2_545
S2 F1 3.156(5) 2_455

loop_
_geom_torsion_atom_site_label_1
_geom_torsion_atom_site_label_2
_geom_torsion_atom_site_label_3
_geom_torsion_atom_site_label_4
_geom_torsion
_geom_torsion_site_symmetry_1
_geom_torsion_site_symmetry_4
F2 Hf1 F3 Hf1 -90.6(2) . 3_556
F1 Hf1 F3 Hf1 89.6(2) . 3_556
F4 Hf1 F3 Hf1 180.0(2) . 3_556
F3 Hf1 F3 Hf1 0.0 3_556 3_556
O1 Hf1 F3 Hf1 0.9(4) . 3_556
O2 Hf1 F3 Hf1 -179.8(3) . 3_556
C1 S1 O1 Hf1 157.3(4) . .
C2 S1 O1 Hf1 -98.1(4) . .
F2 Hf1 O1 S1 -75.2(4) . .
F1 Hf1 O1 S1 108.0(4) . .
F4 Hf1 O1 S1 15.1(3) . .
F3 Hf1 O1 S1 -164.5(4) 3_556 .
F3 Hf1 O1 S1 -165.3(3) . .
O2 Hf1 O1 S1 16.1(6) . .
C4 S2 O2 Hf1 92.3(4) . .
C3 S2 O2 Hf1 -166.3(3) . .
F2 Hf1 O2 S2 -120.0(4) . .
F1 Hf1 O2 S2 55.6(4) . .
F4 Hf1 O2 S2 148.9(4) . .
F3 Hf1 O2 S2 -31.3(5) 3_556 .
F3 Hf1 O2 S2 -31.0(3) . .
O1 Hf1 O2 S2 147.9(4) . .
